data_4330768
loop_
_publ_author_name
'Paul J. Saines'
'Mark Steinmann'
'Jin-Chong Tan'
'Hamish H.-M. Yeung'
'Wei Li'
'Phillip T. Barton'
'Anthony K. Cheetham'

_publ_contact_author_address
;Department of Materials Science and Metallurgy
The University of Cambridge
Cambridge
Cambs, UK
;
_publ_contact_author_email akc30@cam.ac.uk
_publ_contact_author_fax 441223334567
_publ_contact_author_name 'Cheetham, Anthony K.'
_publ_contact_author_phone 441223767061
_publ_section_title
;
 Isomer-Directed Structural Diversity and Its Effect on the Nanosheet
 Exfoliation and Magnetic Properties of 2,3-Dimethylsuccinate Hybrid
 Frameworks
;
_journal_name_full 'Inorganic Chemistry'
_journal_page_first 11198
_journal_page_last 11209
_journal_paper_doi 10.1021/ic302011x
_journal_volume 51
_journal_year 2012
_chemical_compound_source 'synthesis as described'
_chemical_formula_moiety 'C6 H8 O4 Zn1'
_chemical_formula_sum 'C6 H8 O4 Zn'
_chemical_formula_weight 209.49
_chemical_name_systematic
;
 ?
;
_space_group_IT_number 2
_symmetry_cell_setting triclinic
_symmetry_Int_Tables_number 2
_symmetry_space_group_name_Hall '-P 1'
_symmetry_space_group_name_H-M 'P -1'
_atom_sites_solution_hydrogens geom
_atom_sites_solution_primary heavy
_atom_sites_solution_secondary difmap
_audit_creation_date 2012-01-18T15:09:19-00:00
_audit_creation_method 'WinGX routine CIF_UPDATE'
_cell_angle_alpha 105.932(5)
_cell_angle_beta 92.578(4)
_cell_angle_gamma 95.916(5)
_cell_formula_units_Z 2
_cell_length_a 4.8543(3)
_cell_length_b 6.7522(5)
_cell_length_c 11.7208(6)
_cell_measurement_reflns_used 2633
_cell_measurement_temperature 120(2)
_cell_measurement_theta_max 29.0454
_cell_measurement_theta_min 3.1647
_cell_measurement_wavelength 0.71073
_cell_volume 366.37(4)
_computing_cell_refinement 'CrysAlisPro V1.171.35.11 (Agilent Technologies)'
_computing_data_collection 'CrysAlisPro V1.171.35.11 (Agilent Technologies)'
_computing_data_reduction 'CrysAlisPro V1.171.35.11 (Agilent Technologies)'
_computing_molecular_graphics 'Diamond (Brandenburg 1997)'
_computing_publication_material 'WinGX publication routines (Farrugia, 1999)'
_computing_structure_refinement 'SHELXL-97 (Sheldrick, 2008)'
_computing_structure_solution 'DIRDIF-2008 (Beurskens, 2008)'
_diffrn_ambient_temperature 120(2)
_diffrn_detector_area_resol_mean 16.1183
_diffrn_measured_fraction_theta_full 0.9987
_diffrn_measured_fraction_theta_max 0.879
_diffrn_measurement_device_type 'Xcalibur, Eos, Gemini ultra'
_diffrn_radiation_monochromator graphite
_diffrn_radiation_probe x-ray
_diffrn_radiation_source 'Enhance (Mo) x-ray Source'
_diffrn_radiation_type MoK\a
_diffrn_radiation_wavelength 0.71073
_diffrn_reflns_av_R_equivalents 0.0248
_diffrn_reflns_av_unetI/netI 0.0256
_diffrn_reflns_limit_h_max 6
_diffrn_reflns_limit_h_min -6
_diffrn_reflns_limit_k_max 9
_diffrn_reflns_limit_k_min -9
_diffrn_reflns_limit_l_max 14
_diffrn_reflns_limit_l_min -15
_diffrn_reflns_number 5164
_diffrn_reflns_theta_full 26.32
_diffrn_reflns_theta_max 29.11
_diffrn_reflns_theta_min 3.17
_exptl_absorpt_coefficient_mu 3.311
_exptl_absorpt_correction_T_max 0.876
_exptl_absorpt_correction_T_min 0.405
_exptl_absorpt_correction_type analytical
_exptl_absorpt_process_details
;
CrysAlisPro, Agilent Technologies,
Version 1.171.35.11 (release 16-05-2011 CrysAlis171 .NET)
(compiled May 16 2011,17:55:39)
Analytical numeric absorption correction using a multifaceted crystal
            model based on expressions derived by R.C. Clark & J.S. Reid.
(Clark, R. C. & Reid, J. S. (1995). Acta Cryst. A51, 887-897)
;
_exptl_crystal_colour colourless
_exptl_crystal_density_diffrn 1.899
_exptl_crystal_description blade
_exptl_crystal_F_000 212
_exptl_crystal_size_max 0.5676
_exptl_crystal_size_mid 0.1424
_exptl_crystal_size_min 0.0405
_refine_diff_density_max 0.458
_refine_diff_density_min -0.357
_refine_diff_density_rms 0.068
_refine_ls_extinction_method none
_refine_ls_goodness_of_fit_ref 1.051
_refine_ls_hydrogen_treatment constr
_refine_ls_matrix_type full
_refine_ls_number_parameters 102
_refine_ls_number_reflns 1729
_refine_ls_number_restraints 0
_refine_ls_restrained_S_all 1.051
_refine_ls_R_factor_all 0.0261
_refine_ls_R_factor_gt 0.0233
_refine_ls_shift/su_max 0
_refine_ls_shift/su_mean 0
_refine_ls_structure_factor_coef Fsqd
_refine_ls_weighting_details 'calc w=1/[\s^2^(Fo^2^)+(0.0270P)^2^+0.1729P] where P=(Fo^2^+2Fc^2^)/3'
_refine_ls_weighting_scheme calc
_refine_ls_wR_factor_gt 0.0562
_refine_ls_wR_factor_ref 0.0576
_reflns_number_gt 1608
_reflns_number_total 1729
_reflns_threshold_expression >2sigma(I)
_cod_data_source_file ic302011x_si_002_8.cif
_cod_data_source_block Compound7
_cod_database_code 4330768

loop_
_symmetry_equiv_pos_as_xyz
'x, y, z'
'-x, -y, -z'

loop_
_atom_site_label
_atom_site_type_symbol
_atom_site_fract_x
_atom_site_fract_y
_atom_site_fract_z
_atom_site_U_iso_or_equiv
_atom_site_adp_type
_atom_site_occupancy
_atom_site_symmetry_multiplicity
_atom_site_calc_flag
_atom_site_refinement_flags
Zn1 Zn 0.26011(4) 0.27473(3) 0.410578(18) 0.02079(9) Uani 1 1 d .
O1 O -0.1455(3) 0.2058(2) 0.37772(13) 0.0270(3) Uani 1 1 d .
C2 C -0.1899(4) -0.1386(3) 0.23719(16) 0.0194(4) Uani 1 1 d .
H2 H -0.0139 -0.1577 0.2747 0.023 Uiso 1 1 calc R
C4 C -0.3875(4) -0.3377(3) 0.21617(17) 0.0213(4) Uani 1 1 d .
H4 H -0.5623 -0.3199 0.1771 0.026 Uiso 1 1 calc R
C5 C -0.2720(5) -0.5268(3) 0.1364(2) 0.0353(5) Uani 1 1 d .
H5A H -0.2464 -0.5064 0.0595 0.053 Uiso 1 1 calc R
H5B H -0.4004 -0.6489 0.1279 0.053 Uiso 1 1 calc R
H5C H -0.0969 -0.5435 0.1719 0.053 Uiso 1 1 calc R
C1 C -0.3031(4) 0.0462(3) 0.31948(16) 0.0197(4) Uani 1 1 d .
C3 C -0.1288(5) -0.0808(4) 0.1220(2) 0.0384(5) Uani 1 1 d .
H3A H -0.039 -0.1878 0.0708 0.058 Uiso 1 1 calc R
H3B H -0.0095 0.0482 0.141 0.058 Uiso 1 1 calc R
H3C H -0.2999 -0.0667 0.0822 0.058 Uiso 1 1 calc R
O2 O -0.5642(3) 0.0367(2) 0.32227(14) 0.0292(3) Uani 1 1 d .
C6 C -0.4507(4) -0.3868(3) 0.33237(18) 0.0226(4) Uani 1 1 d .
O3 O -0.2859(3) -0.3013(2) 0.42176(13) 0.0309(3) Uani 1 1 d .
O4 O -0.6599(3) -0.5158(2) 0.32865(14) 0.0331(4) Uani 1 1 d .

loop_
_atom_site_aniso_label
_atom_site_aniso_U_11
_atom_site_aniso_U_22
_atom_site_aniso_U_33
_atom_site_aniso_U_23
_atom_site_aniso_U_13
_atom_site_aniso_U_12
Zn1 0.01735(13) 0.01901(13) 0.02491(14) 0.00572(9) 0.00188(8) -0.00173(8)
O1 0.0183(7) 0.0189(7) 0.0387(8) 0.0016(6) 0.0009(6) -0.0019(5)
C2 0.0174(9) 0.0194(9) 0.0218(9) 0.0059(7) 0.0044(7) 0.0024(7)
C4 0.0211(9) 0.0179(9) 0.0240(9) 0.0053(7) 0.0008(7) 0.0012(7)
C5 0.0440(13) 0.0225(11) 0.0351(12) 0.0008(9) 0.0059(10) 0.0024(10)
C1 0.0169(8) 0.0185(9) 0.0245(9) 0.0083(7) 0.0013(7) -0.0010(7)
C3 0.0539(15) 0.0296(12) 0.0340(12) 0.0121(10) 0.0177(10) 0.0017(11)
O2 0.0147(7) 0.0237(8) 0.0432(9) 0.0003(6) 0.0035(6) -0.0001(6)
C6 0.0209(9) 0.0179(9) 0.0303(10) 0.0078(8) 0.0042(8) 0.0043(7)
O3 0.0326(8) 0.0345(9) 0.0244(7) 0.0098(6) 0.0004(6) -0.0050(7)
O4 0.0255(7) 0.0332(9) 0.0452(9) 0.0225(7) -0.0003(6) -0.0062(6)

loop_
_atom_type_symbol
_atom_type_description
_atom_type_scat_dispersion_real
_atom_type_scat_dispersion_imag
_atom_type_scat_source
C C 0.0033 0.0016 'International Tables Vol C Tables 4.2.6.8 and 6.1.1.4'
H H 0 0 'International Tables Vol C Tables 4.2.6.8 and 6.1.1.4'
O O 0.0106 0.006 'International Tables Vol C Tables 4.2.6.8 and 6.1.1.4'
Zn Zn 0.2839 1.4301 'International Tables Vol C Tables 4.2.6.8 and 6.1.1.4'

loop_
_geom_angle_atom_site_label_1
_geom_angle_atom_site_label_2
_geom_angle_atom_site_label_3
_geom_angle
_geom_angle_site_symmetry_1
_geom_angle_site_symmetry_3
O3 Zn1 O4 129.35(7) 2_556 1_665
O3 Zn1 O2 111.24(7) 2_556 1_655
O4 Zn1 O2 104.94(7) 1_665 1_655
O3 Zn1 O1 99.08(6) 2_556 .
O4 Zn1 O1 102.10(6) 1_665 .
O2 Zn1 O1 108.06(6) 1_655 .
C1 O1 Zn1 134.43(13) . .
C1 C2 C4 111.90(15) . .
C1 C2 C3 106.92(16) . .
C4 C2 C3 113.22(17) . .
C2 C4 C6 111.86(16) . .
C2 C4 C5 112.50(16) . .
C6 C4 C5 107.36(16) . .
O1 C1 O2 121.39(18) . .
O1 C1 C2 121.70(16) . .
O2 C1 C2 116.82(16) . .
C1 O2 Zn1 121.12(13) . 1_455
O3 C6 O4 125.79(19) . .
O3 C6 C4 117.48(17) . .
O4 C6 C4 116.69(17) . .
C6 O3 Zn1 138.46(14) . 2_556
C6 O4 Zn1 132.90(14) . 1_445

loop_
_geom_bond_atom_site_label_1
_geom_bond_atom_site_label_2
_geom_bond_distance
_geom_bond_site_symmetry_2
Zn1 O3 1.9209(14) 2_556
Zn1 O4 1.9338(15) 1_665
Zn1 O2 1.9573(14) 1_655
Zn1 O1 1.9714(13) .
O1 C1 1.261(2) .
C2 C1 1.523(3) .
C2 C4 1.523(3) .
C2 C3 1.538(3) .
C4 C6 1.524(3) .
C4 C5 1.536(3) .
C1 O2 1.265(2) .
O2 Zn1 1.9573(14) 1_455
C6 O3 1.252(2) .
C6 O4 1.259(2) .
O3 Zn1 1.9209(14) 2_556
O4 Zn1 1.9337(15) 1_445
